data_4121325
loop_
_publ_author_name
'Yangjian Quan'
'Jiji Zhang'
'Zuowei Xie'

_publ_section_title
;
 Three-Component [2+2+1] Cross-cyclotrimerization of Carboryne,
 Unactivated Alkene, and Trimethylsilylalkyne Co-mediated by Zr and Ni
;
_journal_name_full 'Journal of the American Chemical Society'
_journal_page_first 18742
_journal_page_last 18745
_journal_paper_doi 10.1021/ja410233e
_journal_volume 135
_journal_year 2013
_chemical_formula_sum 'C21 H39 B10 Si'
_chemical_formula_weight 427.71
_chemical_name_systematic
; 
 ? 
;
_space_group_IT_number 14
_symmetry_cell_setting monoclinic
_symmetry_space_group_name_Hall '-P 2ybc'
_symmetry_space_group_name_H-M 'P 1 21/c 1'
_atom_sites_solution_hydrogens geom
_atom_sites_solution_primary direct
_atom_sites_solution_secondary difmap
_audit_creation_method SHELXL-97
_cell_angle_alpha 90.00
_cell_angle_beta 100.980(4)
_cell_angle_gamma 90.00
_cell_formula_units_Z 4
_cell_length_a 20.303(3)
_cell_length_b 10.0272(16)
_cell_length_c 13.974(2)
_cell_measurement_temperature 296(2)
_cell_volume 2792.8(7)
_computing_structure_refinement 'SHELXL-97 (Sheldrick, 1997)'
_computing_structure_solution 'SHELXS-97 (Sheldrick, 1990)'
_diffrn_ambient_temperature 296(2)
_diffrn_measured_fraction_theta_full 1.000
_diffrn_measured_fraction_theta_max 1.000
_diffrn_radiation_monochromator graphite
_diffrn_radiation_source 'fine-focus sealed tube'
_diffrn_radiation_type MoK\a
_diffrn_radiation_wavelength 0.71073
_diffrn_reflns_av_R_equivalents 0.1774
_diffrn_reflns_av_sigmaI/netI 0.1819
_diffrn_reflns_limit_h_max 24
_diffrn_reflns_limit_h_min -24
_diffrn_reflns_limit_k_max 9
_diffrn_reflns_limit_k_min -12
_diffrn_reflns_limit_l_max 16
_diffrn_reflns_limit_l_min -15
_diffrn_reflns_number 20430
_diffrn_reflns_theta_full 25.25
_diffrn_reflns_theta_max 25.25
_diffrn_reflns_theta_min 2.04
_exptl_absorpt_coefficient_mu 0.092
_exptl_absorpt_correction_T_max 0.9818
_exptl_absorpt_correction_T_min 0.9642
_exptl_absorpt_correction_type multi-scan
_exptl_crystal_colour colorless
_exptl_crystal_density_diffrn 1.017
_exptl_crystal_description block
_exptl_crystal_F_000 916
_exptl_crystal_size_max 0.40
_exptl_crystal_size_mid 0.30
_exptl_crystal_size_min 0.20
_refine_diff_density_max 0.338
_refine_diff_density_min -0.326
_refine_diff_density_rms 0.068
_refine_ls_extinction_method none
_refine_ls_goodness_of_fit_ref 1.024
_refine_ls_hydrogen_treatment riding
_refine_ls_matrix_type full
_refine_ls_number_parameters 289
_refine_ls_number_reflns 5053
_refine_ls_number_restraints 4
_refine_ls_restrained_S_all 1.043
_refine_ls_R_factor_all 0.2592
_refine_ls_R_factor_gt 0.1156
_refine_ls_shift/su_max 0.011
_refine_ls_shift/su_mean 0.002
_refine_ls_structure_factor_coef Fsqd
_refine_ls_weighting_details 'calc w=1/[\s^2^(Fo^2^)+(0.1944P)^2^+0.0000P] where P=(Fo^2^+2Fc^2^)/3'
_refine_ls_weighting_scheme calc
_refine_ls_wR_factor_gt 0.3013
_refine_ls_wR_factor_ref 0.3921
_reflns_number_gt 1808
_reflns_number_total 5053
_reflns_threshold_expression >2sigma(I)
_cod_data_source_file ja410233e_si_001_4.cif
_cod_data_source_block Z-5i
_cod_original_cell_volume 2792.8(8)
_cod_database_code 4121325

loop_
_symmetry_equiv_pos_as_xyz
'x, y, z'
'-x, y+1/2, -z+1/2'
'-x, -y, -z'
'x, -y-1/2, z-1/2'

loop_
_atom_site_label
_atom_site_type_symbol
_atom_site_fract_x
_atom_site_fract_y
_atom_site_fract_z
_atom_site_U_iso_or_equiv
_atom_site_adp_type
_atom_site_occupancy
_atom_site_symmetry_multiplicity
_atom_site_calc_flag
_atom_site_refinement_flags
Si1 Si 0.11604(9) 0.3852(2) 0.24652(16) 0.0876(9) Uani 1 1 d .
C1 C 0.3527(3) 0.3499(7) 0.1626(5) 0.075(2) Uani 1 1 d .
C2 C 0.2809(3) 0.3225(5) 0.1976(4) 0.0517(15) Uani 1 1 d .
C11 C 0.3532(4) 0.4955(9) 0.1399(9) 0.169(5) Uani 1 1 d D
C12 C 0.4009(4) 0.5472(7) 0.0847(6) 0.112(3) Uani 1 1 d D
H12A H 0.3949 0.4976 0.0241 0.135 Uiso 1 1 calc R
H12B H 0.4454 0.5261 0.1208 0.135 Uiso 1 1 calc R
C13 C 0.4006(4) 0.6920(7) 0.0594(7) 0.127(3) Uani 1 1 d D
H13A H 0.3546 0.7229 0.0437 0.152 Uiso 1 1 calc R
H13B H 0.4231 0.7415 0.1159 0.152 Uiso 1 1 calc R
C14 C 0.4340(5) 0.7210(12) -0.0241(8) 0.172(5) Uani 1 1 d D
H14A H 0.4804 0.6926 -0.0065 0.207 Uiso 1 1 calc R
H14B H 0.4129 0.6665 -0.0788 0.207 Uiso 1 1 calc R
C15 C 0.4332(6) 0.8609(14) -0.0573(10) 0.253(9) Uani 1 1 d D
H15A H 0.4570 0.8679 -0.1102 0.379 Uiso 1 1 calc R
H15B H 0.4544 0.9165 -0.0044 0.379 Uiso 1 1 calc R
H15C H 0.3876 0.8894 -0.0789 0.379 Uiso 1 1 calc R
C16 C 0.2873(3) 0.5514(6) 0.1394(5) 0.0744(19) Uani 1 1 d .
H16A H 0.2663 0.5743 0.0731 0.089 Uiso 1 1 calc R
H16B H 0.2917 0.6324 0.1780 0.089 Uiso 1 1 calc R
C17 C 0.2432(3) 0.4526(5) 0.1806(4) 0.0543(15) Uani 1 1 d .
C18 C 0.1824(3) 0.4818(5) 0.1963(4) 0.0528(15) Uani 1 1 d .
C19 C 0.1577(3) 0.6219(6) 0.1654(5) 0.0663(17) Uani 1 1 d .
C20 C 0.1219(3) 0.6448(7) 0.0725(6) 0.080(2) Uani 1 1 d .
C21 C 0.0968(4) 0.7741(10) 0.0465(8) 0.118(3) Uani 1 1 d .
H21A H 0.0738 0.7923 -0.0163 0.142 Uiso 1 1 calc R
C22 C 0.1075(6) 0.8726(11) 0.1168(12) 0.138(5) Uani 1 1 d .
H22A H 0.0895 0.9568 0.1007 0.166 Uiso 1 1 calc R
C23 C 0.1426(5) 0.8524(10) 0.2075(10) 0.120(4) Uani 1 1 d .
H23A H 0.1493 0.9223 0.2521 0.145 Uiso 1 1 calc R
C24 C 0.1691(4) 0.7256(8) 0.2346(7) 0.092(2) Uani 1 1 d .
C25 C 0.2088(4) 0.7058(10) 0.3355(7) 0.141(4) Uani 1 1 d .
H25A H 0.2236 0.6148 0.3433 0.212 Uiso 1 1 calc R
H25B H 0.1813 0.7261 0.3823 0.212 Uiso 1 1 calc R
H25C H 0.2471 0.7638 0.3455 0.212 Uiso 1 1 calc R
C26 C 0.1106(4) 0.5354(9) -0.0027(5) 0.110(3) Uani 1 1 d .
H26A H 0.1305 0.4542 0.0257 0.165 Uiso 1 1 calc R
H26B H 0.1309 0.5600 -0.0569 0.165 Uiso 1 1 calc R
H26C H 0.0633 0.5223 -0.0248 0.165 Uiso 1 1 calc R
C27 C 0.0442(3) 0.4989(8) 0.2502(6) 0.109(3) Uani 1 1 d .
H27A H 0.0102 0.4518 0.2758 0.163 Uiso 1 1 calc R
H27B H 0.0260 0.5296 0.1855 0.163 Uiso 1 1 calc R
H27C H 0.0593 0.5739 0.2912 0.163 Uiso 1 1 calc R
C28 C 0.0807(4) 0.2466(8) 0.1635(11) 0.223(7) Uani 1 1 d .
H28A H 0.1155 0.1835 0.1587 0.334 Uiso 1 1 calc R
H28B H 0.0628 0.2820 0.1000 0.334 Uiso 1 1 calc R
H28C H 0.0456 0.2030 0.1889 0.334 Uiso 1 1 calc R
C29 C 0.1455(6) 0.331(2) 0.3724(10) 0.335(13) Uani 1 1 d .
H29A H 0.1823 0.2699 0.3748 0.502 Uiso 1 1 calc R
H29B H 0.1097 0.2868 0.3958 0.502 Uiso 1 1 calc R
H29C H 0.1601 0.4067 0.4126 0.502 Uiso 1 1 calc R
B3 B 0.2958(4) 0.2580(10) 0.0889(6) 0.092(3) Uani 1 1 d .
H3 H 0.2691 0.2913 0.0169 0.111 Uiso 1 1 calc R
B4 B 0.3788(5) 0.2142(12) 0.1096(7) 0.109(4) Uani 1 1 d .
H4 H 0.4073 0.2176 0.0502 0.131 Uiso 1 1 calc R
B5 B 0.4154(4) 0.2577(10) 0.2277(8) 0.109(3) Uani 1 1 d .
H5 H 0.4681 0.2897 0.2462 0.130 Uiso 1 1 calc R
B6 B 0.3529(4) 0.3315(10) 0.2843(6) 0.091(3) Uani 1 1 d .
H6 H 0.3643 0.4109 0.3393 0.109 Uiso 1 1 calc R
B7 B 0.2571(4) 0.1640(8) 0.1670(9) 0.105(3) Uani 1 1 d .
H7 H 0.2043 0.1333 0.1463 0.126 Uiso 1 1 calc R
B8 B 0.3198(5) 0.0942(11) 0.1121(8) 0.117(4) Uani 1 1 d .
H8 H 0.3091 0.0170 0.0553 0.140 Uiso 1 1 calc R
B9 B 0.3953(4) 0.0932(10) 0.2014(6) 0.094(3) Uani 1 1 d .
H9 H 0.4344 0.0165 0.2047 0.113 Uiso 1 1 calc R
B10 B 0.3757(5) 0.1642(10) 0.3078(7) 0.103(3) Uani 1 1 d .
H10 H 0.4016 0.1333 0.3809 0.124 Uiso 1 1 calc R
B11 B 0.2912(5) 0.2070(9) 0.2854(7) 0.104(3) Uani 1 1 d .
H11 H 0.2610 0.2044 0.3429 0.125 Uiso 1 1 calc R
B12 B 0.3172(5) 0.0601(10) 0.2348(9) 0.115(4) Uani 1 1 d .
H12 H 0.3049 -0.0399 0.2586 0.138 Uiso 1 1 calc R

loop_
_atom_site_aniso_label
_atom_site_aniso_U_11
_atom_site_aniso_U_22
_atom_site_aniso_U_33
_atom_site_aniso_U_23
_atom_site_aniso_U_13
_atom_site_aniso_U_12
Si1 0.0624(12) 0.0897(16) 0.1206(18) 0.0430(14) 0.0420(11) 0.0081(10)
C1 0.059(4) 0.082(5) 0.091(5) 0.037(4) 0.034(3) 0.012(3)
C2 0.053(3) 0.056(4) 0.048(3) 0.002(3) 0.015(3) -0.003(3)
C11 0.095(6) 0.127(8) 0.317(14) 0.139(9) 0.123(8) 0.052(5)
C12 0.103(6) 0.091(6) 0.165(8) 0.009(6) 0.082(6) 0.003(5)
C13 0.092(6) 0.093(6) 0.217(10) 0.048(7) 0.082(6) -0.005(5)
C14 0.142(9) 0.173(11) 0.227(12) 0.067(10) 0.100(8) 0.051(8)
C15 0.223(14) 0.294(18) 0.287(17) 0.184(15) 0.163(13) 0.141(13)
C16 0.077(4) 0.063(4) 0.097(5) -0.006(4) 0.052(4) -0.009(3)
C17 0.058(4) 0.058(4) 0.049(3) -0.006(3) 0.015(3) -0.007(3)
C18 0.051(3) 0.054(4) 0.056(4) -0.003(3) 0.018(3) -0.002(3)
C19 0.060(4) 0.060(4) 0.086(5) -0.009(4) 0.032(4) -0.012(3)
C20 0.073(4) 0.066(5) 0.101(6) 0.019(5) 0.019(4) 0.008(4)
C21 0.106(6) 0.102(7) 0.154(9) 0.055(7) 0.044(6) 0.025(6)
C22 0.127(9) 0.073(7) 0.236(15) 0.009(10) 0.089(9) 0.014(7)
C23 0.114(8) 0.067(7) 0.194(12) -0.020(8) 0.066(8) -0.008(6)
C24 0.076(5) 0.076(6) 0.137(8) -0.022(6) 0.051(5) -0.011(4)
C25 0.118(7) 0.178(10) 0.127(8) -0.092(8) 0.025(6) -0.004(6)
C26 0.124(7) 0.121(7) 0.078(5) 0.015(6) 0.000(4) 0.002(5)
C27 0.071(5) 0.110(6) 0.159(7) 0.003(6) 0.059(5) 0.004(4)
C28 0.121(7) 0.082(6) 0.50(2) -0.090(10) 0.158(11) -0.047(6)
C29 0.151(10) 0.63(3) 0.252(15) 0.34(2) 0.118(10) 0.135(15)
B3 0.097(6) 0.124(8) 0.052(5) -0.017(5) 0.005(4) 0.053(6)
B4 0.098(7) 0.153(10) 0.086(7) 0.032(7) 0.041(5) 0.060(7)
B5 0.054(5) 0.099(7) 0.164(10) 0.046(7) -0.003(5) 0.004(5)
B6 0.102(6) 0.100(7) 0.059(5) -0.009(5) -0.018(4) 0.005(5)
B7 0.066(5) 0.057(5) 0.185(11) -0.038(7) 0.010(6) 0.001(4)
B8 0.111(8) 0.117(8) 0.109(8) -0.041(7) -0.016(6) 0.050(7)
B9 0.079(6) 0.110(7) 0.097(7) 0.021(6) 0.025(5) 0.031(5)
B10 0.132(8) 0.105(7) 0.067(6) 0.020(6) 0.006(5) 0.025(6)
B11 0.136(8) 0.091(7) 0.105(8) 0.033(6) 0.070(6) 0.026(6)
B12 0.085(7) 0.083(7) 0.182(11) 0.017(7) 0.039(7) 0.005(5)

loop_
_atom_type_symbol
_atom_type_description
_atom_type_scat_dispersion_real
_atom_type_scat_dispersion_imag
_atom_type_scat_source
C C 0.0033 0.0016 'International Tables Vol C Tables 4.2.6.8 and 6.1.1.4'
H H 0.0000 0.0000 'International Tables Vol C Tables 4.2.6.8 and 6.1.1.4'
B B 0.0013 0.0007 'International Tables Vol C Tables 4.2.6.8 and 6.1.1.4'
Si Si 0.0817 0.0704 'International Tables Vol C Tables 4.2.6.8 and 6.1.1.4'

loop_
_geom_angle_atom_site_label_1
_geom_angle_atom_site_label_2
_geom_angle_atom_site_label_3
_geom_angle
C29 Si1 C27 105.7(6)
C29 Si1 C28 113.1(8)
C27 Si1 C28 105.3(4)
C29 Si1 C18 112.5(5)
C27 Si1 C18 108.3(3)
C28 Si1 C18 111.4(4)
C11 C1 C2 105.6(5)
C11 C1 B3 116.1(7)
C2 C1 B3 62.8(4)
C11 C1 B4 132.9(6)
C2 C1 B4 111.5(6)
B3 C1 B4 61.4(5)
C11 C1 B5 127.8(7)
C2 C1 B5 111.5(5)
B3 C1 B5 113.0(6)
B4 C1 B5 61.8(5)
C11 C1 B6 108.5(7)
C2 C1 B6 61.4(4)
B3 C1 B6 115.1(5)
B4 C1 B6 114.2(6)
B5 C1 B6 63.1(5)
C17 C2 C1 105.1(4)
C17 C2 B11 134.7(5)
C1 C2 B11 109.9(5)
C17 C2 B7 131.3(5)
C1 C2 B7 107.9(5)
B11 C2 B7 61.6(5)
C17 C2 B6 113.9(5)
C1 C2 B6 61.1(4)
B11 C2 B6 63.1(5)
B7 C2 B6 113.1(6)
C17 C2 B3 110.7(5)
C1 C2 B3 59.3(4)
B11 C2 B3 111.6(5)
B7 C2 B3 61.0(5)
B6 C2 B3 111.9(5)
C12 C11 C16 124.8(7)
C12 C11 C1 119.8(7)
C16 C11 C1 109.6(5)
C11 C12 C13 120.2(6)
C14 C13 C12 113.3(8)
C15 C14 C13 116.9(8)
C11 C16 C17 110.8(5)
C18 C17 C2 128.7(5)
C18 C17 C16 123.5(5)
C2 C17 C16 107.8(5)
C17 C18 C19 115.0(5)
C17 C18 Si1 134.1(4)
C19 C18 Si1 110.9(4)
C20 C19 C24 120.7(7)
C20 C19 C18 120.3(6)
C24 C19 C18 119.0(7)
C19 C20 C21 119.6(8)
C19 C20 C26 121.2(6)
C21 C20 C26 119.2(8)
C22 C21 C20 118.2(10)
C23 C22 C21 123.1(11)
C22 C23 C24 119.8(11)
C23 C24 C19 118.6(9)
C23 C24 C25 118.9(9)
C19 C24 C25 122.4(8)
C1 B3 B4 59.6(5)
C1 B3 B8 105.7(6)
B4 B3 B8 59.4(6)
C1 B3 C2 57.9(4)
B4 B3 C2 106.1(6)
B8 B3 C2 106.3(6)
C1 B3 B7 104.7(6)
B4 B3 B7 107.6(7)
B8 B3 B7 60.7(6)
C2 B3 B7 58.4(4)
C1 B4 B8 106.3(6)
C1 B4 B3 59.0(4)
B8 B4 B3 60.7(6)
C1 B4 B5 59.4(5)
B8 B4 B5 109.5(7)
B3 B4 B5 109.1(6)
C1 B4 B9 105.6(6)
B8 B4 B9 62.1(6)
B3 B4 B9 110.2(7)
B5 B4 B9 59.2(5)
C1 B5 B9 106.6(6)
C1 B5 B4 58.9(5)
B9 B5 B4 61.0(6)
C1 B5 B10 104.1(6)
B9 B5 B10 60.5(5)
B4 B5 B10 107.8(7)
C1 B5 B6 59.0(4)
B9 B5 B6 109.4(6)
B4 B5 B6 108.4(6)
B10 B5 B6 59.3(5)
C1 B6 C2 57.5(3)
C1 B6 B10 103.9(6)
C2 B6 B10 103.9(6)
C1 B6 B11 102.5(6)
C2 B6 B11 57.3(4)
B10 B6 B11 59.1(5)
C1 B6 B5 58.0(5)
C2 B6 B5 104.4(6)
B10 B6 B5 60.0(5)
B11 B6 B5 106.0(6)
C2 B7 B11 58.6(4)
C2 B7 B3 60.5(4)
B11 B7 B3 108.7(6)
C2 B7 B12 106.7(6)
B11 B7 B12 61.0(6)
B3 B7 B12 108.3(6)
C2 B7 B8 106.8(7)
B11 B7 B8 109.2(6)
B3 B7 B8 59.3(6)
B12 B7 B8 60.5(5)
B4 B8 B3 59.9(6)
B4 B8 B7 107.4(7)
B3 B8 B7 60.0(5)
B4 B8 B12 108.0(7)
B3 B8 B12 107.9(7)
B7 B8 B12 59.4(6)
B4 B8 B9 60.3(5)
B3 B8 B9 108.2(8)
B7 B8 B9 107.1(7)
B12 B8 B9 59.8(5)
B5 B9 B4 59.8(6)
B5 B9 B10 61.0(6)
B4 B9 B10 107.2(7)
B5 B9 B12 108.2(6)
B4 B9 B12 105.5(6)
B10 B9 B12 59.7(6)
B5 B9 B8 106.3(7)
B4 B9 B8 57.6(6)
B10 B9 B8 106.7(6)
B12 B9 B8 59.4(6)
B11 B10 B6 60.9(5)
B11 B10 B12 60.4(6)
B6 B10 B12 109.5(6)
B11 B10 B9 108.7(7)
B6 B10 B9 108.8(6)
B12 B10 B9 60.3(6)
B11 B10 B5 107.9(6)
B6 B10 B5 60.7(5)
B12 B10 B5 106.7(7)
B9 B10 B5 58.4(5)
C2 B11 B7 59.8(5)
C2 B11 B10 106.5(6)
B7 B11 B10 108.3(6)
C2 B11 B12 106.9(6)
B7 B11 B12 60.0(6)
B10 B11 B12 60.3(5)
C2 B11 B6 59.7(4)
B7 B11 B6 108.9(6)
B10 B11 B6 60.0(5)
B12 B11 B6 108.7(6)
B7 B12 B10 106.7(6)
B7 B12 B11 59.0(5)
B10 B12 B11 59.3(6)
B7 B12 B8 60.1(6)
B10 B12 B8 108.0(7)
B11 B12 B8 107.2(7)
B7 B12 B9 108.4(7)
B10 B12 B9 60.0(5)
B11 B12 B9 107.6(7)
B8 B12 B9 60.7(6)

loop_
_geom_bond_atom_site_label_1
_geom_bond_atom_site_label_2
_geom_bond_distance
Si1 C29 1.830(10)
Si1 C27 1.859(7)
Si1 C28 1.864(10)
Si1 C18 1.899(5)
C1 C11 1.494(10)
C1 C2 1.646(7)
C1 B3 1.672(11)
C1 B4 1.682(12)
C1 B5 1.692(10)
C1 B6 1.710(10)
C2 C17 1.509(7)
C2 B11 1.671(10)
C2 B7 1.692(9)
C2 B6 1.714(9)
C2 B3 1.729(9)
C11 C12 1.443(7)
C11 C16 1.451(9)
C12 C13 1.494(7)
C13 C14 1.485(8)
C14 C15 1.477(9)
C16 C17 1.520(7)
C17 C18 1.327(7)
C18 C19 1.525(8)
C19 C20 1.381(9)
C19 C24 1.408(9)
C20 C21 1.415(10)
C20 C26 1.506(10)
C21 C22 1.381(13)
C22 C23 1.346(13)
C23 C24 1.404(11)
C24 C25 1.498(11)
B3 B4 1.712(11)
B3 B8 1.726(14)
B3 B7 1.738(13)
B4 B8 1.703(15)
B4 B5 1.732(14)
B4 B9 1.752(13)
B5 B9 1.722(13)
B5 B10 1.768(13)
B5 B6 1.780(13)
B6 B10 1.755(13)
B6 B11 1.771(13)
B7 B11 1.722(13)
B7 B12 1.741(13)
B7 B8 1.752(14)
B8 B12 1.759(16)
B8 B9 1.783(13)
B9 B10 1.760(13)
B9 B12 1.766(12)
B10 B11 1.739(13)
B10 B12 1.755(14)
B11 B12 1.758(13)
